data_7035659
loop_
_publ_author_name
'Huang, Fang'
'Sun, Zelin'
'Du, Shizhen'
'Yue, Erlin'
'Ba, Junjun'
'Hu, Xinquan'
'Liang, Tongling'
'Galland, Griselda B.'
'Sun, Wen-Hua'

_publ_section_title
;
 Ring-tension adjusted ethylene polymerization by
 aryliminocycloheptapyridyl nickel complexes.
;
_journal_issue 32
_journal_name_full 'Dalton transactions (Cambridge, England : 2003)'
_journal_page_first 14281
_journal_page_last 14292
_journal_paper_doi 10.1039/c5dt01831e
_journal_volume 44
_journal_year 2015
_chemical_formula_sum 'C36 H40 Cl4 N4 Ni2'
_chemical_formula_weight 787.94
_chemical_name_systematic
;
 ?
;
_space_group_IT_number 14
_symmetry_cell_setting monoclinic
_symmetry_space_group_name_Hall '-P 2ybc'
_symmetry_space_group_name_H-M 'P 1 21/c 1'
_atom_sites_solution_hydrogens geom
_atom_sites_solution_primary direct
_atom_sites_solution_secondary difmap
_audit_creation_method SHELXL-97
_audit_update_record
;
2015-04-26 deposited with the CCDC.
2015-07-06 downloaded from the CCDC.
;
_cell_angle_alpha 90.00
_cell_angle_beta 102.27(3)
_cell_angle_gamma 90.00
_cell_formula_units_Z 4
_cell_length_a 15.376(3)
_cell_length_b 10.184(2)
_cell_length_c 22.865(5)
_cell_measurement_temperature 173(2)
_cell_measurement_theta_max 27.52
_cell_measurement_theta_min 1.36
_cell_volume 3498.6(13)
_computing_cell_refinement 'CrystalClear (Rigaku Inc., 2007)'
_computing_data_collection 'CrystalClear (Rigaku Inc., 2007)'
_computing_data_reduction 'CrystalClear (Rigaku Inc., 2007)'
_computing_molecular_graphics 'XP in Siemens SHELXTL (Sheldrick, 1994)'
_computing_publication_material 'SHELX97 (Sheldrick, 1997)'
_computing_structure_refinement 'SHELXL-97 (Sheldrick, 1997)'
_computing_structure_solution 'SHELXS-97 (Sheldrick, 1990)'
_diffrn_ambient_temperature 173(2)
_diffrn_measured_fraction_theta_full 0.992
_diffrn_measured_fraction_theta_max 0.992
_diffrn_measurement_device_type 'Saturn724+ CCD'
_diffrn_measurement_method '\w scans at fixed \c = 45\%'
_diffrn_radiation_monochromator graphite
_diffrn_radiation_source 'fine-focus sealed tube'
_diffrn_radiation_type MoK\a
_diffrn_radiation_wavelength 0.71073
_diffrn_reflns_av_R_equivalents 0.0415
_diffrn_reflns_av_sigmaI/netI 0.0397
_diffrn_reflns_limit_h_max 19
_diffrn_reflns_limit_h_min -19
_diffrn_reflns_limit_k_max 12
_diffrn_reflns_limit_k_min -13
_diffrn_reflns_limit_l_max 29
_diffrn_reflns_limit_l_min -29
_diffrn_reflns_number 24004
_diffrn_reflns_theta_full 27.52
_diffrn_reflns_theta_max 27.52
_diffrn_reflns_theta_min 1.36
_diffrn_standards_decay_% none
_diffrn_standards_interval_count none
_diffrn_standards_interval_time none
_diffrn_standards_number none
_exptl_absorpt_coefficient_mu 1.414
_exptl_absorpt_correction_T_max 1.0000
_exptl_absorpt_correction_T_min 0.6133
_exptl_absorpt_correction_type empirical
_exptl_absorpt_process_details 'SADABS (Sheldrick, 1996)'
_exptl_crystal_colour red
_exptl_crystal_density_diffrn 1.496
_exptl_crystal_density_method 'not measured'
_exptl_crystal_description block
_exptl_crystal_F_000 1632
_exptl_crystal_size_max 0.643
_exptl_crystal_size_mid 0.397
_exptl_crystal_size_min 0.264
_refine_diff_density_max 0.417
_refine_diff_density_min -0.878
_refine_diff_density_rms 0.102
_refine_ls_extinction_method none
_refine_ls_goodness_of_fit_ref 1.123
_refine_ls_hydrogen_treatment constr
_refine_ls_matrix_type full
_refine_ls_number_parameters 419
_refine_ls_number_reflns 7980
_refine_ls_number_restraints 540
_refine_ls_restrained_S_all 1.087
_refine_ls_R_factor_gt 0.0447
_refine_ls_shift/su_max 0.001
_refine_ls_shift/su_mean 0.000
_refine_ls_structure_factor_coef Fsqd
_refine_ls_weighting_details 'calc w=1/[\s^2^(Fo^2^)+(0.0424P)^2^+4.9897P] where P=(Fo^2^+2Fc^2^)/3'
_refine_ls_weighting_scheme calc
_refine_ls_wR_factor_gt 0.1083
_refine_ls_wR_factor_ref 0.1128
_reflns_number_gt 7481
_reflns_number_total 7980
_reflns_threshold_expression >2sigma(I)
_cod_data_source_file c5dt01831e2.cif
_cod_data_source_block Ni1
_cod_depositor_comments
;
The following automatic conversions were performed:

'_symmetry_cell_setting' value 'Monoclinic' changed to 'monoclinic'
according to
/usr/data/users/saulius/crontab/automatic-downloads/rss-feeds/RSC/lib/dictionaries/cif_core.dic
dictionary named 'cif_core.dic' version 2.4.2 from 2011-04-26.

Automatic conversion script
Id: cif_fix_values 3271 2015-04-21 07:52:19Z andrius 

 Adding full bibliography for 7035659--7035660.cif.
;
_cod_original_cell_volume 3498.9(12)
_cod_original_sg_symbol_H-M P2(1)/c
_cod_database_code 7035659
_refine_ls_r_factor_ref 0.0488

loop_
_symmetry_equiv_pos_as_xyz
'x, y, z'
'-x, y+1/2, -z+1/2'
'-x, -y, -z'
'x, -y-1/2, z-1/2'

loop_
_atom_site_label
_atom_site_type_symbol
_atom_site_fract_x
_atom_site_fract_y
_atom_site_fract_z
_atom_site_U_iso_or_equiv
_atom_site_adp_type
_atom_site_occupancy
_atom_site_symmetry_multiplicity
_atom_site_calc_flag
_atom_site_refinement_flags
Ni1 Ni 0.27257(2) 0.05806(3) 0.192794(14) 0.01655(9) Uani 1 1 d U
Ni2 Ni 0.23887(2) -0.10807(3) 0.317729(14) 0.01694(9) Uani 1 1 d U
Cl4 Cl 0.34931(4) -0.08756(7) 0.40159(3) 0.02689(15) Uani 1 1 d U
Cl2 Cl 0.15375(4) 0.03303(7) 0.11542(3) 0.02676(15) Uani 1 1 d U
Cl3 Cl 0.22875(5) 0.11221(6) 0.28225(3) 0.02683(15) Uani 1 1 d U
Cl1 Cl 0.28831(5) -0.16073(7) 0.23023(3) 0.03263(17) Uani 1 1 d U
N1 N 0.28686(13) 0.2523(2) 0.17009(10) 0.0175(4) Uani 1 1 d U
N2 N 0.37495(13) 0.0443(2) 0.14891(9) 0.0159(4) Uani 1 1 d U
N4 N 0.12631(13) -0.0960(2) 0.35156(9) 0.0163(4) Uani 1 1 d U
N3 N 0.22011(13) -0.3031(2) 0.33694(10) 0.0177(4) Uani 1 1 d U
C4 C 0.33998(16) 0.3830(3) 0.09712(11) 0.0190(5) Uani 1 1 d U
C6 C 0.39772(15) 0.1519(2) 0.12716(11) 0.0149(4) Uani 1 1 d U
C21 C 0.15961(15) -0.3194(2) 0.37145(11) 0.0157(5) Uani 1 1 d U
C27 C 0.07126(15) 0.0184(2) 0.35096(11) 0.0168(5) Uani 1 1 d U
C5 C 0.34026(15) 0.2679(2) 0.13055(11) 0.0159(5) Uani 1 1 d U
C22 C 0.09920(15) -0.2043(2) 0.36997(11) 0.0160(5) Uani 1 1 d U
C23 C 0.01016(15) -0.2256(3) 0.38527(12) 0.0199(5) Uani 1 1 d U
H23A H -0.0156 -0.3084 0.3664 0.024 Uiso 1 1 calc R
H23B H -0.0300 -0.1531 0.3680 0.024 Uiso 1 1 calc R
C17 C 0.27383(18) -0.4024(3) 0.33031(13) 0.0247(6) Uani 1 1 d U
H17 H 0.3157 -0.3904 0.3056 0.030 Uiso 1 1 calc R
C12A C 0.5190(2) -0.0082(3) 0.24809(13) 0.0316(6) Uani 1 1 d U
H12A H 0.5294 0.0810 0.2351 0.047 Uiso 1 1 calc R
H12B H 0.5723 -0.0397 0.2761 0.047 Uiso 1 1 calc R
H12C H 0.4685 -0.0078 0.2680 0.047 Uiso 1 1 calc R
C12 C 0.49880(17) -0.0972(3) 0.19472(12) 0.0209(5) Uani 1 1 d U
C11 C 0.42773(15) -0.0711(2) 0.14672(11) 0.0164(5) Uani 1 1 d U
C28A C -0.0094(2) -0.0424(3) 0.24654(13) 0.0314(6) Uani 1 1 d U
H28A H 0.0438 -0.0386 0.2294 0.047 Uiso 1 1 calc R
H28B H -0.0611 -0.0118 0.2168 0.047 Uiso 1 1 calc R
H28C H -0.0194 -0.1330 0.2579 0.047 Uiso 1 1 calc R
C28 C 0.00359(16) 0.0438(3) 0.30082(12) 0.0203(5) Uani 1 1 d U
C3 C 0.28564(17) 0.4846(3) 0.10948(13) 0.0244(5) Uani 1 1 d U
H3 H 0.2838 0.5651 0.0883 0.029 Uiso 1 1 calc R
C20 C 0.15543(16) -0.4329(3) 0.40473(11) 0.0190(5) Uani 1 1 d U
C15 C 0.45858(18) -0.2653(3) 0.09640(13) 0.0248(6) Uani 1 1 d U
H15 H 0.4449 -0.3239 0.0634 0.030 Uiso 1 1 calc R
C7 C 0.48012(16) 0.1698(3) 0.10286(13) 0.0231(5) Uani 1 1 d U
H7A H 0.5203 0.0944 0.1157 0.028 Uiso 1 1 calc R
H7B H 0.5112 0.2501 0.1207 0.028 Uiso 1 1 calc R
C32 C 0.08737(17) 0.1004(3) 0.40112(12) 0.0214(5) Uani 1 1 d U
C14 C 0.53059(19) -0.2911(3) 0.14221(13) 0.0272(6) Uani 1 1 d U
H14 H 0.5668 -0.3657 0.1401 0.033 Uiso 1 1 calc R
C30 C -0.03833(19) 0.2325(3) 0.35273(14) 0.0285(6) Uani 1 1 d U
H30 H -0.0773 0.3043 0.3540 0.034 Uiso 1 1 calc R
C26 C 0.09819(18) -0.4473(3) 0.45071(13) 0.0250(6) Uani 1 1 d U
H26A H 0.1240 -0.5166 0.4796 0.030 Uiso 1 1 calc R
H26B H 0.0381 -0.4767 0.4302 0.030 Uiso 1 1 calc R
C9 C 0.38806(19) 0.2750(3) 0.00861(13) 0.0272(6) Uani 1 1 d U
H9A H 0.3305 0.2293 0.0055 0.033 Uiso 1 1 calc R
H9B H 0.3931 0.3011 -0.0323 0.033 Uiso 1 1 calc R
C10 C 0.38916(17) 0.3983(3) 0.04700(12) 0.0225(5) Uani 1 1 d U
H10A H 0.4517 0.4221 0.0644 0.027 Uiso 1 1 calc R
H10B H 0.3622 0.4717 0.0209 0.027 Uiso 1 1 calc R
C29 C -0.05102(18) 0.1515(3) 0.30303(13) 0.0270(6) Uani 1 1 d U
H29 H -0.0980 0.1700 0.2698 0.032 Uiso 1 1 calc R
C19 C 0.21187(18) -0.5361(3) 0.39644(13) 0.0256(6) Uani 1 1 d U
H19 H 0.2101 -0.6166 0.4172 0.031 Uiso 1 1 calc R
C25 C 0.08923(18) -0.3210(3) 0.48533(12) 0.0267(6) Uani 1 1 d U
H25A H 0.0784 -0.3442 0.5252 0.032 Uiso 1 1 calc R
H25B H 0.1459 -0.2716 0.4915 0.032 Uiso 1 1 calc R
C31 C 0.03158(19) 0.2080(3) 0.40049(13) 0.0268(6) Uani 1 1 d U
H31 H 0.0417 0.2662 0.4337 0.032 Uiso 1 1 calc R
C1 C 0.23500(17) 0.3508(3) 0.18047(13) 0.0232(5) Uani 1 1 d U
H1 H 0.1976 0.3385 0.2082 0.028 Uiso 1 1 calc R
C24 C 0.01359(17) -0.2329(3) 0.45297(12) 0.0238(5) Uani 1 1 d U
H24A H 0.0217 -0.1434 0.4701 0.029 Uiso 1 1 calc R
H24B H -0.0438 -0.2674 0.4596 0.029 Uiso 1 1 calc R
C8 C 0.46341(19) 0.1811(3) 0.03432(13) 0.0285(6) Uani 1 1 d U
H8A H 0.5186 0.2117 0.0229 0.034 Uiso 1 1 calc R
H8B H 0.4490 0.0931 0.0165 0.034 Uiso 1 1 calc R
C16 C 0.40547(16) -0.1548(3) 0.09760(12) 0.0192(5) Uani 1 1 d U
C13 C 0.55011(18) -0.2083(3) 0.19120(13) 0.0264(6) Uani 1 1 d U
H13 H 0.5993 -0.2276 0.2229 0.032 Uiso 1 1 calc R
C2 C 0.23452(19) 0.4703(3) 0.15187(14) 0.0280(6) Uani 1 1 d U
H2 H 0.1997 0.5412 0.1612 0.034 Uiso 1 1 calc R
C18 C 0.27033(18) -0.5217(3) 0.35818(14) 0.0276(6) Uani 1 1 d U
H18 H 0.3071 -0.5925 0.3514 0.033 Uiso 1 1 calc R
C16A C 0.32694(18) -0.1278(3) 0.04749(14) 0.0315(7) Uani 1 1 d U
H16A H 0.2728 -0.1222 0.0636 0.047 Uiso 1 1 calc R
H16B H 0.3207 -0.1991 0.0181 0.047 Uiso 1 1 calc R
H16C H 0.3361 -0.0446 0.0281 0.047 Uiso 1 1 calc R
C32A C 0.16193(19) 0.0746(3) 0.45375(14) 0.0317(7) Uani 1 1 d U
H32A H 0.1500 -0.0066 0.4736 0.048 Uiso 1 1 calc R
H32B H 0.1667 0.1480 0.4820 0.048 Uiso 1 1 calc R
H32C H 0.2179 0.0657 0.4401 0.048 Uiso 1 1 calc R

loop_
_atom_site_aniso_label
_atom_site_aniso_U_11
_atom_site_aniso_U_22
_atom_site_aniso_U_33
_atom_site_aniso_U_23
_atom_site_aniso_U_13
_atom_site_aniso_U_12
Ni1 0.01650(15) 0.01572(17) 0.01906(17) -0.00014(12) 0.00744(12) -0.00086(11)
Ni2 0.01610(15) 0.01653(17) 0.01984(17) -0.00002(13) 0.00751(12) -0.00127(11)
Cl4 0.0186(3) 0.0291(4) 0.0309(3) -0.0051(3) 0.0006(2) -0.0004(2)
Cl2 0.0178(3) 0.0273(3) 0.0335(4) -0.0077(3) 0.0017(2) -0.0019(2)
Cl3 0.0404(4) 0.0177(3) 0.0286(3) 0.0002(3) 0.0212(3) 0.0001(3)
Cl1 0.0537(4) 0.0187(3) 0.0347(4) 0.0044(3) 0.0304(3) 0.0059(3)
N1 0.0158(9) 0.0159(10) 0.0208(10) -0.0019(9) 0.0041(8) 0.0000(8)
N2 0.0137(9) 0.0152(10) 0.0189(10) 0.0017(8) 0.0036(7) 0.0019(7)
N4 0.0132(9) 0.0184(11) 0.0172(10) 0.0011(8) 0.0026(7) 0.0008(7)
N3 0.0169(9) 0.0168(10) 0.0203(10) -0.0004(9) 0.0056(8) -0.0010(8)
C4 0.0166(11) 0.0194(13) 0.0196(12) 0.0008(10) 0.0009(9) -0.0016(9)
C6 0.0144(10) 0.0154(11) 0.0142(11) 0.0024(9) 0.0013(8) 0.0014(8)
C21 0.0134(10) 0.0161(12) 0.0163(11) 0.0007(10) 0.0005(8) -0.0002(8)
C27 0.0170(10) 0.0144(12) 0.0199(12) 0.0036(10) 0.0061(9) 0.0019(9)
C5 0.0127(10) 0.0156(12) 0.0184(11) -0.0015(10) 0.0010(8) -0.0005(8)
C22 0.0145(10) 0.0182(12) 0.0150(11) 0.0000(10) 0.0024(8) -0.0010(9)
C23 0.0126(10) 0.0231(13) 0.0242(13) 0.0060(11) 0.0049(9) 0.0012(9)
C17 0.0236(12) 0.0236(14) 0.0287(14) -0.0022(12) 0.0098(11) 0.0018(10)
C12A 0.0330(15) 0.0333(17) 0.0241(14) -0.0020(13) -0.0039(11) 0.0088(12)
C12 0.0200(11) 0.0231(13) 0.0200(12) 0.0040(11) 0.0049(9) 0.0042(10)
C11 0.0140(10) 0.0153(12) 0.0213(12) 0.0023(10) 0.0069(9) 0.0017(8)
C28A 0.0349(15) 0.0329(17) 0.0217(14) -0.0006(12) -0.0045(11) 0.0050(12)
C28 0.0211(11) 0.0190(13) 0.0210(12) 0.0057(10) 0.0052(9) 0.0030(9)
C3 0.0247(12) 0.0175(13) 0.0297(14) 0.0035(11) 0.0029(11) 0.0024(10)
C20 0.0187(11) 0.0181(12) 0.0197(12) 0.0022(10) 0.0030(9) -0.0007(9)
C15 0.0317(14) 0.0179(13) 0.0292(14) -0.0024(11) 0.0163(11) -0.0004(10)
C7 0.0163(11) 0.0222(13) 0.0325(15) 0.0082(11) 0.0092(10) 0.0029(9)
C32 0.0203(11) 0.0223(13) 0.0226(13) 0.0005(11) 0.0071(10) -0.0003(10)
C14 0.0338(14) 0.0174(13) 0.0346(15) 0.0083(12) 0.0163(12) 0.0090(11)
C30 0.0308(14) 0.0233(14) 0.0351(16) 0.0053(12) 0.0152(12) 0.0094(11)
C26 0.0261(13) 0.0244(14) 0.0269(14) 0.0094(11) 0.0106(11) 0.0042(10)
C9 0.0303(13) 0.0305(15) 0.0228(13) 0.0034(12) 0.0099(11) 0.0026(11)
C10 0.0242(12) 0.0204(13) 0.0239(13) 0.0074(11) 0.0073(10) 0.0008(10)
C29 0.0252(13) 0.0264(15) 0.0299(15) 0.0108(12) 0.0067(11) 0.0075(11)
C19 0.0266(13) 0.0186(13) 0.0315(15) 0.0045(12) 0.0059(11) 0.0041(10)
C25 0.0289(13) 0.0319(16) 0.0213(13) 0.0071(12) 0.0098(11) 0.0072(11)
C31 0.0324(14) 0.0207(14) 0.0304(15) -0.0033(12) 0.0134(11) 0.0026(11)
C1 0.0209(12) 0.0221(13) 0.0282(14) 0.0004(11) 0.0089(10) 0.0046(10)
C24 0.0234(12) 0.0261(14) 0.0246(13) 0.0050(11) 0.0110(10) 0.0029(10)
C8 0.0309(14) 0.0284(15) 0.0309(15) 0.0031(13) 0.0172(12) 0.0039(11)
C16 0.0192(11) 0.0176(12) 0.0226(12) 0.0003(10) 0.0088(9) -0.0019(9)
C13 0.0248(12) 0.0282(15) 0.0264(14) 0.0096(12) 0.0059(10) 0.0103(11)
C2 0.0296(13) 0.0200(13) 0.0357(16) -0.0006(12) 0.0100(12) 0.0067(11)
C18 0.0272(13) 0.0194(13) 0.0375(16) 0.0033(12) 0.0099(12) 0.0082(10)
C16A 0.0229(13) 0.0400(18) 0.0293(15) -0.0092(14) 0.0001(11) 0.0031(12)
C32A 0.0260(13) 0.0380(17) 0.0279(15) -0.0119(14) -0.0017(11) 0.0003(12)

loop_
_atom_type_symbol
_atom_type_description
_atom_type_scat_dispersion_real
_atom_type_scat_dispersion_imag
_atom_type_scat_source
C C 0.0033 0.0016 'International Tables Vol C Tables 4.2.6.8 and 6.1.1.4'
H H 0.0000 0.0000 'International Tables Vol C Tables 4.2.6.8 and 6.1.1.4'
N N 0.0061 0.0033 'International Tables Vol C Tables 4.2.6.8 and 6.1.1.4'
Cl Cl 0.1484 0.1585 'International Tables Vol C Tables 4.2.6.8 and 6.1.1.4'
Ni Ni 0.3393 1.1124 'International Tables Vol C Tables 4.2.6.8 and 6.1.1.4'

loop_
_geom_angle_atom_site_label_1
_geom_angle_atom_site_label_2
_geom_angle_atom_site_label_3
_geom_angle
N2 Ni1 N1 78.96(8)
N2 Ni1 Cl2 100.71(6)
N1 Ni1 Cl2 91.30(6)
N2 Ni1 Cl3 146.76(7)
N1 Ni1 Cl3 93.41(6)
Cl2 Ni1 Cl3 111.85(3)
N2 Ni1 Cl1 94.71(6)
N1 Ni1 Cl1 167.71(6)
Cl2 Ni1 Cl1 100.28(3)
Cl3 Ni1 Cl1 86.15(3)
N4 Ni2 N3 79.05(8)
N4 Ni2 Cl4 102.41(6)
N3 Ni2 Cl4 91.26(6)
N4 Ni2 Cl1 142.15(7)
N3 Ni2 Cl1 92.67(6)
Cl4 Ni2 Cl1 114.74(3)
N4 Ni2 Cl3 94.18(6)
N3 Ni2 Cl3 167.47(6)
Cl4 Ni2 Cl3 100.55(3)
Cl1 Ni2 Cl3 86.24(3)
Ni1 Cl3 Ni2 93.75(3)
Ni2 Cl1 Ni1 93.78(3)
C1 N1 C5 120.1(2)
C1 N1 Ni1 125.11(17)
C5 N1 Ni1 113.07(16)
C6 N2 C11 118.9(2)
C6 N2 Ni1 115.69(16)
C11 N2 Ni1 125.02(15)
C22 N4 C27 117.9(2)
C22 N4 Ni2 115.64(17)
C27 N4 Ni2 126.10(16)
C17 N3 C21 119.5(2)
C17 N3 Ni2 125.87(17)
C21 N3 Ni2 112.70(16)
C3 C4 C5 116.3(2)
C3 C4 C10 119.7(2)
C5 C4 C10 123.9(2)
N2 C6 C5 116.4(2)
N2 C6 C7 124.7(2)
C5 C6 C7 118.8(2)
N3 C21 C20 122.5(2)
N3 C21 C22 113.2(2)
C20 C21 C22 124.3(2)
C32 C27 C28 122.3(2)
C32 C27 N4 118.3(2)
C28 C27 N4 119.4(2)
N1 C5 C4 122.1(2)
N1 C5 C6 113.1(2)
C4 C5 C6 124.8(2)
N4 C22 C21 116.1(2)
N4 C22 C23 125.3(2)
C21 C22 C23 118.5(2)
C22 C23 C24 113.8(2)
C22 C23 H23A 108.8
C24 C23 H23A 108.8
C22 C23 H23B 108.8
C24 C23 H23B 108.8
H23A C23 H23B 107.7
N3 C17 C18 122.0(2)
N3 C17 H17 119.0
C18 C17 H17 119.0
C12 C12A H12A 109.5
C12 C12A H12B 109.5
H12A C12A H12B 109.5
C12 C12A H12C 109.5
H12A C12A H12C 109.5
H12B C12A H12C 109.5
C13 C12 C11 117.8(3)
C13 C12 C12A 121.1(2)
C11 C12 C12A 121.0(2)
C16 C11 C12 122.2(2)
C16 C11 N2 119.0(2)
C12 C11 N2 118.8(2)
C28 C28A H28A 109.5
C28 C28A H28B 109.5
H28A C28A H28B 109.5
C28 C28A H28C 109.5
H28A C28A H28C 109.5
H28B C28A H28C 109.5
C29 C28 C27 117.8(3)
C29 C28 C28A 121.2(2)
C27 C28 C28A 121.1(2)
C2 C3 C4 121.3(3)
C2 C3 H3 119.4
C4 C3 H3 119.4
C21 C20 C19 116.5(2)
C21 C20 C26 124.1(2)
C19 C20 C26 119.3(2)
C14 C15 C16 121.2(3)
C14 C15 H15 119.4
C16 C15 H15 119.4
C6 C7 C8 114.6(2)
C6 C7 H7A 108.6
C8 C7 H7A 108.6
C6 C7 H7B 108.6
C8 C7 H7B 108.6
H7A C7 H7B 107.6
C31 C32 C27 117.5(2)
C31 C32 C32A 120.8(3)
C27 C32 C32A 121.8(2)
C15 C14 C13 120.1(3)
C15 C14 H14 120.0
C13 C14 H14 120.0
C31 C30 C29 119.4(3)
C31 C30 H30 120.3
C29 C30 H30 120.3
C20 C26 C25 114.0(2)
C20 C26 H26A 108.8
C25 C26 H26A 108.8
C20 C26 H26B 108.8
C25 C26 H26B 108.8
H26A C26 H26B 107.6
C8 C9 C10 112.3(2)
C8 C9 H9A 109.1
C10 C9 H9A 109.1
C8 C9 H9B 109.1
C10 C9 H9B 109.1
H9A C9 H9B 107.9
C4 C10 C9 113.9(2)
C4 C10 H10A 108.8
C9 C10 H10A 108.8
C4 C10 H10B 108.8
C9 C10 H10B 108.8
H10A C10 H10B 107.7
C30 C29 C28 121.3(3)
C30 C29 H29 119.3
C28 C29 H29 119.3
C18 C19 C20 120.5(3)
C18 C19 H19 119.7
C20 C19 H19 119.7
C24 C25 C26 112.6(2)
C24 C25 H25A 109.1
C26 C25 H25A 109.1
C24 C25 H25B 109.1
C26 C25 H25B 109.1
H25A C25 H25B 107.8
C30 C31 C32 121.7(3)
C30 C31 H31 119.2
C32 C31 H31 119.2
N1 C1 C2 121.5(2)
N1 C1 H1 119.3
C2 C1 H1 119.3
C25 C24 C23 112.0(2)
C25 C24 H24A 109.2
C23 C24 H24A 109.2
C25 C24 H24B 109.2
C23 C24 H24B 109.2
H24A C24 H24B 107.9
C9 C8 C7 112.9(2)
C9 C8 H8A 109.0
C7 C8 H8A 109.0
C9 C8 H8B 109.0
C7 C8 H8B 109.0
H8A C8 H8B 107.8
C11 C16 C15 117.7(2)
C11 C16 C16A 121.5(2)
C15 C16 C16A 120.8(3)
C14 C13 C12 120.9(3)
C14 C13 H13 119.5
C12 C13 H13 119.5
C3 C2 C1 118.6(3)
C3 C2 H2 120.7
C1 C2 H2 120.7
C17 C18 C19 118.6(3)
C17 C18 H18 120.7
C19 C18 H18 120.7
C16 C16A H16A 109.5
C16 C16A H16B 109.5
H16A C16A H16B 109.5
C16 C16A H16C 109.5
H16A C16A H16C 109.5
H16B C16A H16C 109.5
C32 C32A H32A 109.5
C32 C32A H32B 109.5
H32A C32A H32B 109.5
C32 C32A H32C 109.5
H32A C32A H32C 109.5
H32B C32A H32C 109.5

loop_
_geom_bond_atom_site_label_1
_geom_bond_atom_site_label_2
_geom_bond_distance
Ni1 N2 2.044(2)
Ni1 N1 2.068(2)
Ni1 Cl2 2.2713(11)
Ni1 Cl3 2.3511(8)
Ni1 Cl1 2.3808(9)
Ni2 N4 2.044(2)
Ni2 N3 2.068(2)
Ni2 Cl4 2.2848(11)
Ni2 Cl1 2.3485(9)
Ni2 Cl3 2.3795(8)
N1 C1 1.334(3)
N1 C5 1.354(3)
N2 C6 1.283(3)
N2 C11 1.435(3)
N4 C22 1.282(3)
N4 C27 1.438(3)
N3 C17 1.334(3)
N3 C21 1.352(3)
C4 C3 1.396(4)
C4 C5 1.399(4)
C4 C10 1.509(3)
C6 C5 1.487(3)
C6 C7 1.499(3)
C21 C20 1.394(4)
C21 C22 1.491(3)
C27 C32 1.397(4)
C27 C28 1.399(4)
C22 C23 1.499(3)
C23 C24 1.539(4)
C23 H23A 0.9900
C23 H23B 0.9900
C17 C18 1.378(4)
C17 H17 0.9500
C12A C12 1.499(4)
C12A H12A 0.9800
C12A H12B 0.9800
C12A H12C 0.9800
C12 C13 1.391(4)
C12 C11 1.400(3)
C11 C16 1.394(4)
C28A C28 1.498(4)
C28A H28A 0.9800
C28A H28B 0.9800
C28A H28C 0.9800
C28 C29 1.389(4)
C3 C2 1.379(4)
C3 H3 0.9500
C20 C19 1.401(4)
C20 C26 1.515(3)
C15 C14 1.378(4)
C15 C16 1.394(4)
C15 H15 0.9500
C7 C8 1.538(4)
C7 H7A 0.9900
C7 H7B 0.9900
C32 C31 1.390(4)
C32 C32A 1.498(4)
C14 C13 1.383(4)
C14 H14 0.9500
C30 C31 1.382(4)
C30 C29 1.384(4)
C30 H30 0.9500
C26 C25 1.532(4)
C26 H26A 0.9900
C26 H26B 0.9900
C9 C8 1.521(4)
C9 C10 1.530(4)
C9 H9A 0.9900
C9 H9B 0.9900
C10 H10A 0.9900
C10 H10B 0.9900
C29 H29 0.9500
C19 C18 1.389(4)
C19 H19 0.9500
C25 C24 1.529(4)
C25 H25A 0.9900
C25 H25B 0.9900
C31 H31 0.9500
C1 C2 1.381(4)
C1 H1 0.9500
C24 H24A 0.9900
C24 H24B 0.9900
C8 H8A 0.9900
C8 H8B 0.9900
C16 C16A 1.503(4)
C13 H13 0.9500
C2 H2 0.9500
C18 H18 0.9500
C16A H16A 0.9800
C16A H16B 0.9800
C16A H16C 0.9800
C32A H32A 0.9800
C32A H32B 0.9800
C32A H32C 0.9800

loop_
_geom_torsion_atom_site_label_1
_geom_torsion_atom_site_label_2
_geom_torsion_atom_site_label_3
_geom_torsion_atom_site_label_4
_geom_torsion
N2 Ni1 Cl3 Ni2 -94.88(11)
N1 Ni1 Cl3 Ni2 -169.86(6)
Cl2 Ni1 Cl3 Ni2 97.37(3)
Cl1 Ni1 Cl3 Ni2 -2.16(3)
N4 Ni2 Cl3 Ni1 -139.87(6)
N3 Ni2 Cl3 Ni1 -83.2(3)
Cl4 Ni2 Cl3 Ni1 116.67(3)
Cl1 Ni2 Cl3 Ni1 2.19(3)
N4 Ni2 Cl1 Ni1 89.80(11)
N3 Ni2 Cl1 Ni1 165.33(6)
Cl4 Ni2 Cl1 Ni1 -102.05(3)
Cl3 Ni2 Cl1 Ni1 -2.17(3)
N2 Ni1 Cl1 Ni2 148.87(6)
N1 Ni1 Cl1 Ni2 90.5(3)
Cl2 Ni1 Cl1 Ni2 -109.33(3)
Cl3 Ni1 Cl1 Ni2 2.19(3)
N2 Ni1 N1 C1 176.3(2)
Cl2 Ni1 N1 C1 75.7(2)
Cl3 Ni1 N1 C1 -36.3(2)
Cl1 Ni1 N1 C1 -123.8(3)
N2 Ni1 N1 C5 11.55(16)
Cl2 Ni1 N1 C5 -89.11(16)
Cl3 Ni1 N1 C5 158.91(16)
Cl1 Ni1 N1 C5 71.4(4)
N1 Ni1 N2 C6 -2.20(18)
Cl2 Ni1 N2 C6 87.03(18)
Cl3 Ni1 N2 C6 -81.4(2)
Cl1 Ni1 N2 C6 -171.56(17)
N1 Ni1 N2 C11 170.6(2)
Cl2 Ni1 N2 C11 -100.14(19)
Cl3 Ni1 N2 C11 91.4(2)
Cl1 Ni1 N2 C11 1.27(19)
N3 Ni2 N4 C22 2.41(18)
Cl4 Ni2 N4 C22 -86.47(18)
Cl1 Ni2 N4 C22 82.5(2)
Cl3 Ni2 N4 C22 171.77(18)
N3 Ni2 N4 C27 -171.0(2)
Cl4 Ni2 N4 C27 100.08(19)
Cl1 Ni2 N4 C27 -90.9(2)
Cl3 Ni2 N4 C27 -1.7(2)
N4 Ni2 N3 C17 -176.9(2)
Cl4 Ni2 N3 C17 -74.5(2)
Cl1 Ni2 N3 C17 40.3(2)
Cl3 Ni2 N3 C17 125.0(3)
N4 Ni2 N3 C21 -12.79(16)
Cl4 Ni2 N3 C21 89.62(17)
Cl1 Ni2 N3 C21 -155.55(16)
Cl3 Ni2 N3 C21 -70.9(4)
C11 N2 C6 C5 179.8(2)
Ni1 N2 C6 C5 -6.9(3)
C11 N2 C6 C7 -4.4(4)
Ni1 N2 C6 C7 168.9(2)
C17 N3 C21 C20 5.3(4)
Ni2 N3 C21 C20 -159.9(2)
C17 N3 C21 C22 -174.7(2)
Ni2 N3 C21 C22 20.0(3)
C22 N4 C27 C32 92.6(3)
Ni2 N4 C27 C32 -94.1(3)
C22 N4 C27 C28 -87.1(3)
Ni2 N4 C27 C28 86.3(3)
C1 N1 C5 C4 -3.4(4)
Ni1 N1 C5 C4 162.20(19)
C1 N1 C5 C6 176.3(2)
Ni1 N1 C5 C6 -18.0(2)
C3 C4 C5 N1 3.9(4)
C10 C4 C5 N1 -171.7(2)
C3 C4 C5 C6 -175.8(2)
C10 C4 C5 C6 8.5(4)
N2 C6 C5 N1 16.9(3)
C7 C6 C5 N1 -159.2(2)
N2 C6 C5 C4 -163.3(2)
C7 C6 C5 C4 20.6(4)
C27 N4 C22 C21 -178.3(2)
Ni2 N4 C22 C21 7.7(3)
C27 N4 C22 C23 6.5(4)
Ni2 N4 C22 C23 -167.47(19)
N3 C21 C22 N4 -18.8(3)
C20 C21 C22 N4 161.1(2)
N3 C21 C22 C23 156.7(2)
C20 C21 C22 C23 -23.4(4)
N4 C22 C23 C24 -105.1(3)
C21 C22 C23 C24 79.9(3)
C21 N3 C17 C18 -0.7(4)
Ni2 N3 C17 C18 162.5(2)
C13 C12 C11 C16 2.6(4)
C12A C12 C11 C16 -177.5(2)
C13 C12 C11 N2 -178.9(2)
C12A C12 C11 N2 1.0(4)
C6 N2 C11 C16 -91.2(3)
Ni1 N2 C11 C16 96.1(2)
C6 N2 C11 C12 90.1(3)
Ni1 N2 C11 C12 -82.5(3)
C32 C27 C28 C29 -2.8(4)
N4 C27 C28 C29 176.9(2)
C32 C27 C28 C28A 177.1(2)
N4 C27 C28 C28A -3.2(4)
C5 C4 C3 C2 -0.8(4)
C10 C4 C3 C2 175.1(3)
N3 C21 C20 C19 -5.9(4)
C22 C21 C20 C19 174.2(2)
N3 C21 C20 C26 170.6(2)
C22 C21 C20 C26 -9.3(4)
N2 C6 C7 C8 107.3(3)
C5 C6 C7 C8 -77.0(3)
C28 C27 C32 C31 1.8(4)
N4 C27 C32 C31 -177.9(2)
C28 C27 C32 C32A -178.0(3)
N4 C27 C32 C32A 2.3(4)
C16 C15 C14 C13 1.5(4)
C21 C20 C26 C25 -34.6(4)
C19 C20 C26 C25 141.9(3)
C3 C4 C10 C9 -137.9(3)
C5 C4 C10 C9 37.6(4)
C8 C9 C10 C4 -86.7(3)
C31 C30 C29 C28 1.8(4)
C27 C28 C29 C30 0.9(4)
C28A C28 C29 C30 -178.9(3)
C21 C20 C19 C18 2.0(4)
C26 C20 C19 C18 -174.7(3)
C20 C26 C25 C24 86.3(3)
C29 C30 C31 C32 -2.9(4)
C27 C32 C31 C30 1.1(4)
C32A C32 C31 C30 -179.1(3)
C5 N1 C1 C2 -0.3(4)
Ni1 N1 C1 C2 -164.2(2)
C26 C25 C24 C23 -42.0(3)
C22 C23 C24 C25 -45.7(3)
C10 C9 C8 C7 40.2(3)
C6 C7 C8 C9 46.5(3)
C12 C11 C16 C15 -2.2(4)
N2 C11 C16 C15 179.3(2)
C12 C11 C16 C16A 177.8(2)
N2 C11 C16 C16A -0.8(4)
C14 C15 C16 C11 0.1(4)
C14 C15 C16 C16A -179.8(3)
C15 C14 C13 C12 -1.1(4)
C11 C12 C13 C14 -0.9(4)
C12A C12 C13 C14 179.2(3)
C4 C3 C2 C1 -2.7(4)
N1 C1 C2 C3 3.4(4)
N3 C17 C18 C19 -3.1(4)
C20 C19 C18 C17 2.3(4)
